data_4344787
loop_
_publ_author_name
'Plundrich, Gudrun T.'
'Wadepohl, Hubert'
'Gade, Lutz H.'

_publ_section_title
;
 Synthesis and Reactivity of Group 4 Metal Benzyl Complexes Supported by
 Carbazolide-Based PNP Pincer Ligands.
;
_journal_issue 1
_journal_name_full 'Inorganic chemistry'
_journal_page_first 353
_journal_paper_doi 10.1021/acs.inorgchem.5b02498
_journal_volume 55
_journal_year 2015
_chemical_formula_moiety 'C34 H54 Li N P2'
_chemical_formula_sum 'C34 H54 Li N P2'
_chemical_formula_weight 545.66
_chemical_properties_physical 'air-sensitive, moisture-sensitive'
_space_group_crystal_system triclinic
_space_group_IT_number 2
_space_group_name_Hall '-P 1'
_space_group_name_H-M_alt 'P -1'
_symmetry_cell_setting triclinic
_symmetry_Int_Tables_number 2
_symmetry_space_group_name_Hall '-P 1'
_symmetry_space_group_name_H-M 'P -1'
_atom_sites_solution_hydrogens mixed
_atom_sites_solution_primary iterative
_atom_sites_solution_secondary difmap
_audit_block_code ga_gp33
_audit_creation_date 2015-05-02
_audit_creation_method
;
Olex2 1.2
(compiled 2015.01.26 svn.r3151 for OlexSys, GUI svn.r4998)
;
_audit_update_record '02.05.2015 11:28:19 CEST UTC+02:00  encif 1.29'
_cell_angle_alpha 83.516(12)
_cell_angle_beta 83.710(13)
_cell_angle_gamma 89.019(8)
_cell_formula_units_Z 2
_cell_length_a 10.877(6)
_cell_length_b 11.319(5)
_cell_length_c 13.556(7)
_cell_measurement_reflns_used 8071
_cell_measurement_temperature 100(2)
_cell_measurement_theta_max 32.39
_cell_measurement_theta_min 2.23
_cell_volume 1648.3(14)
_computing_cell_refinement
;
SAINT (see _computing_data_reduction). Includes estimated systematic errors
 of the unit cell constants from Monte Carlo simulations.
;
_computing_data_collection 'SMART-5.631 (Bruker AXS, 2003)'
_computing_data_reduction 'SAINT V8.34A (Bruker AXS, 1997-2013),SADABS-2014_5 (Sheldrick and Bruker AXS, 1997-2014)'
_computing_molecular_graphics 'Olex2 (Dolomanov et al., 2009)'
_computing_publication_material 'encif (Wadepohl, 2009-14); encifer 1.5 (CCDC, 2014)'
_computing_structure_refinement 'ShelXL (Sheldrick, 2008)'
_computing_structure_solution 'SUPERFLIP (Palatinus, 2007-2009)'
_diffrn_ambient_environment 'perfluoro polyether oil / N~2~'
_diffrn_ambient_temperature 100(1)
_diffrn_detector 'CCD plate'
_diffrn_detector_area_resol_mean 8.19
_diffrn_detector_type CCD-PXL-KAF2
_diffrn_measured_fraction_theta_full 1.000
_diffrn_measured_fraction_theta_max 0.935
_diffrn_measurement_device 'three-circle diffractometer'
_diffrn_measurement_device_type 'Bruker AXS Smart 1000'
_diffrn_measurement_method '\f- and \w-scans'
_diffrn_measurement_specimen_support 'polyimid foil'
_diffrn_radiation_monochromator graphite
_diffrn_radiation_probe x-ray
_diffrn_radiation_type MoK\a
_diffrn_radiation_wavelength 0.71073
_diffrn_reflns_av_R_equivalents 0.0327
_diffrn_reflns_av_unetI/netI 0.0319
_diffrn_reflns_laue_measured_fraction_full 1.000
_diffrn_reflns_laue_measured_fraction_max 0.935
_diffrn_reflns_limit_h_max 16
_diffrn_reflns_limit_h_min -16
_diffrn_reflns_limit_k_max 16
_diffrn_reflns_limit_k_min -17
_diffrn_reflns_limit_l_max 19
_diffrn_reflns_limit_l_min -20
_diffrn_reflns_number 41922
_diffrn_reflns_point_group_measured_fraction_full 1.000
_diffrn_reflns_point_group_measured_fraction_max 0.935
_diffrn_reflns_theta_full 25.242
_diffrn_reflns_theta_max 32.494
_diffrn_reflns_theta_min 1.811
_diffrn_source 'sealed X-Ray tube (Mo)'
_diffrn_source_type 'fine focus tube'
_diffrn_standards_number 0
_exptl_absorpt_coefficient_mu 0.154
_exptl_absorpt_correction_T_max 0.7464
_exptl_absorpt_correction_T_min 0.6671
_exptl_absorpt_correction_type multi-scan
_exptl_absorpt_process_details
;
multi-scan from symmetry-related measurements (Blessing 1995)
SADABS (see _computing_data_reduction)
;
_exptl_crystal_colour colourless
_exptl_crystal_density_diffrn 1.099
_exptl_crystal_description irregular
_exptl_crystal_F_000 596
_exptl_crystal_size_max 0.330
_exptl_crystal_size_mid 0.320
_exptl_crystal_size_min 0.280
_refine_diff_density_max 0.626
_refine_diff_density_min -0.253
_refine_diff_density_rms 0.059
_refine_ls_extinction_method none
_refine_ls_goodness_of_fit_ref 1.030
_refine_ls_hydrogen_treatment mixed
_refine_ls_matrix_type full
_refine_ls_number_parameters 407
_refine_ls_number_reflns 11156
_refine_ls_number_restraints 0
_refine_ls_restrained_S_all 1.030
_refine_ls_R_factor_all 0.0528
_refine_ls_R_factor_gt 0.0398
_refine_ls_shift/su_max 0.001
_refine_ls_shift/su_mean 0.000
_refine_ls_structure_factor_coef Fsqd
_refine_ls_weighting_details 'w=1/[\s^2^(Fo^2^)+(0.0588P)^2^+0.4633P] where P=(Fo^2^+2Fc^2^)/3'
_refine_ls_weighting_scheme calc
_refine_ls_wR_factor_gt 0.1017
_refine_ls_wR_factor_ref 0.1106
_reflns_Friedel_coverage 0.000
_reflns_number_gt 9101
_reflns_number_total 11156
_reflns_threshold_expression 'I > 2\s(I)'
_cod_data_source_file ic5b02498_si_002.cif
_cod_data_source_block ga_gp33
_cod_original_cell_volume 1648.4(14)
_cod_database_code 4344787
_audit_block_refno 2426
_audit_block_usercomment gp910
_shelx_space_group_comment
;
The symmetry employed for this shelxl refinement is uniquely defined
by the following loop, which should always be used as a source of
symmetry information in preference to the above space-group names.
They are only intended as comments.
;
_shelx_estimated_absorpt_t_max 0.958
_shelx_estimated_absorpt_t_min 0.951
_shelxl_version_number 2014/7
_olex2_refinement_description
;
1. Fixed Uiso
 At 1.2 times of:
  All C(H) groups, All C(H,H) groups
 At 1.5 times of:
  All C(H,H,H) groups
2.a Idealised Me refined as rotating group with stretchable bonds:
 C17(H17A,H17B,H17C), C18(H18A,H18B,H18C), C19(H19A,H19B,H19C), C21(H21A,H21B,
 H21C), C22(H22A,H22B,H22C), C23(H23A,H23B,H23C), C25(H25A,H25B,H25C), C26(H26A,
 H26B,H26C), C28(H28A,H28B,H28C), C29(H29A,H29B,H29C), C31(H31A,H31B,H31C),
 C32(H32A,H32B,H32C), C34(H34A,H34B,H34C), C35(H35A,H35B,H35C)
;
_olex2_submission_special_instructions 'No special instructions were received'

loop_
_symmetry_equiv_pos_as_xyz
'x, y, z'
'-x, -y, -z'

loop_
_atom_site_label
_atom_site_type_symbol
_atom_site_fract_x
_atom_site_fract_y
_atom_site_fract_z
_atom_site_U_iso_or_equiv
_atom_site_adp_type
_atom_site_occupancy
_atom_site_site_symmetry_order
_atom_site_calc_flag
_atom_site_refinement_flags_posn
P1 P 0.75442(2) 0.62337(2) 0.07803(2) 0.01178(6) Uani 1 1 d .
P2 P 0.39123(2) 0.74434(2) 0.28472(2) 0.01376(6) Uani 1 1 d .
N1 N 0.49195(7) 0.49013(7) 0.18616(6) 0.01346(15) Uani 1 1 d .
C2 C 0.39853(8) 0.44730(8) 0.25830(7) 0.01263(17) Uani 1 1 d .
C3 C 0.29390(9) 0.50928(9) 0.29737(7) 0.01325(17) Uani 1 1 d .
C4 C 0.20847(9) 0.44585(9) 0.36562(8) 0.01476(18) Uani 1 1 d .
H4 H 0.1357(13) 0.4884(12) 0.3913(11) 0.018 Uiso 1 1 d R
C5 C 0.22020(9) 0.32344(9) 0.39783(7) 0.01482(18) Uani 1 1 d .
C6 C 0.32539(9) 0.26434(9) 0.36149(7) 0.01449(17) Uani 1 1 d .
H6 H 0.3377(13) 0.1804(13) 0.3822(10) 0.017 Uiso 1 1 d R
C7 C 0.41460(9) 0.32572(8) 0.29323(7) 0.01289(17) Uani 1 1 d .
C8 C 0.52819(9) 0.29037(8) 0.23980(7) 0.01251(17) Uani 1 1 d .
C9 C 0.59441(9) 0.18394(9) 0.24020(7) 0.01388(17) Uani 1 1 d .
H9 H 0.5662(13) 0.1135(12) 0.2871(10) 0.017 Uiso 1 1 d R
C10 C 0.70139(9) 0.17542(9) 0.17459(7) 0.01384(17) Uani 1 1 d .
C11 C 0.73704(9) 0.27624(9) 0.10729(8) 0.01385(17) Uani 1 1 d .
H11 H 0.8096(13) 0.2716(12) 0.0579(10) 0.017 Uiso 1 1 d R
C12 C 0.67380(9) 0.38426(8) 0.10456(7) 0.01283(17) Uani 1 1 d .
C13 C 0.56878(9) 0.39270(8) 0.17442(7) 0.01248(17) Uani 1 1 d .
C14 C 0.71416(9) 0.48584(9) 0.02687(8) 0.01431(17) Uani 1 1 d .
H14A H 0.6472(13) 0.5094(12) -0.0138(11) 0.017 Uiso 1 1 d R
H14B H 0.7839(13) 0.4606(12) -0.0187(10) 0.017 Uiso 1 1 d R
C15 C 0.27109(9) 0.63848(9) 0.26365(8) 0.01556(18) Uani 1 1 d .
H15A H 0.1927(13) 0.6644(13) 0.2954(11) 0.019 Uiso 1 1 d R
H15B H 0.2702(13) 0.6469(13) 0.1908(11) 0.019 Uiso 1 1 d R
C16 C 0.11750(10) 0.26159(10) 0.47090(8) 0.0189(2) Uani 1 1 d .
C17 C 0.11769(14) 0.30583(13) 0.57287(9) 0.0326(3) Uani 1 1 d .
H17A H 0.2004(10) 0.2822(9) 0.6014(5) 0.049 Uiso 1 1 calc GR
H17B H 0.0447(10) 0.2679(9) 0.6209(6) 0.049 Uiso 1 1 calc GR
H17C H 0.1082(11) 0.3976(10) 0.56574(17) 0.049 Uiso 1 1 calc GR
C18 C -0.01010(11) 0.29017(13) 0.43271(11) 0.0336(3) Uani 1 1 d .
H18A H -0.0289(5) 0.3815(10) 0.4327(8) 0.050 Uiso 1 1 calc GR
H18B H -0.0791(7) 0.2415(9) 0.4798(7) 0.050 Uiso 1 1 calc GR
H18C H -0.0088(4) 0.2669(10) 0.3597(8) 0.050 Uiso 1 1 calc GR
C19 C 0.13100(13) 0.12707(11) 0.48097(10) 0.0283(3) Uani 1 1 d .
H19A H 0.1285(10) 0.0982(3) 0.4143(7) 0.042 Uiso 1 1 calc GR
H19B H 0.0618(9) 0.0907(4) 0.5285(8) 0.042 Uiso 1 1 calc GR
H19C H 0.2115(9) 0.1040(3) 0.5067(8) 0.042 Uiso 1 1 calc GR
C20 C 0.77639(9) 0.05962(9) 0.17891(8) 0.01623(18) Uani 1 1 d .
C21 C 0.82890(14) 0.03847(13) 0.27953(10) 0.0340(3) Uani 1 1 d .
H21A H 0.8830(10) 0.1043(9) 0.2865(4) 0.051 Uiso 1 1 calc GR
H21B H 0.8761(10) -0.0358(10) 0.2830(4) 0.051 Uiso 1 1 calc GR
H21C H 0.7611(7) 0.0334(10) 0.3334(6) 0.051 Uiso 1 1 calc GR
C22 C 0.69233(11) -0.04480(10) 0.16780(11) 0.0281(3) Uani 1 1 d .
H22A H 0.6251(9) -0.0530(6) 0.2246(7) 0.042 Uiso 1 1 calc GR
H22B H 0.7422(5) -0.1197(8) 0.1682(8) 0.042 Uiso 1 1 calc GR
H22C H 0.6550(9) -0.0295(5) 0.1034(8) 0.042 Uiso 1 1 calc GR
C23 C 0.88475(10) 0.06127(10) 0.09660(9) 0.0218(2) Uani 1 1 d .
H23A H 0.8529(3) 0.0735(9) 0.0303(6) 0.033 Uiso 1 1 calc GR
H23B H 0.9300(7) -0.0157(8) 0.1033(5) 0.033 Uiso 1 1 calc GR
H23C H 0.9417(7) 0.1270(8) 0.1028(5) 0.033 Uiso 1 1 calc GR
C24 C 0.78076(9) 0.73138(9) -0.03537(8) 0.01444(17) Uani 1 1 d .
H24 H 0.8173(13) 0.8009(12) -0.0131(10) 0.017 Uiso 1 1 d R
C25 C 0.65501(11) 0.76957(10) -0.06884(9) 0.0214(2) Uani 1 1 d .
H25A H 0.6118(6) 0.7004(7) -0.0837(7) 0.032 Uiso 1 1 calc GR
H25B H 0.66691(15) 0.8264(8) -0.1283(7) 0.032 Uiso 1 1 calc GR
H25C H 0.6064(6) 0.8061(8) -0.0159(6) 0.032 Uiso 1 1 calc GR
C26 C 0.86628(11) 0.68855(10) -0.12151(8) 0.0208(2) Uani 1 1 d .
H26A H 0.9457(8) 0.6636(8) -0.0980(3) 0.031 Uiso 1 1 calc GR
H26B H 0.8797(7) 0.7534(7) -0.1758(6) 0.031 Uiso 1 1 calc GR
H26C H 0.8282(5) 0.6212(8) -0.1459(5) 0.031 Uiso 1 1 calc GR
C27 C 0.90925(9) 0.58988(9) 0.11844(8) 0.01538(18) Uani 1 1 d .
H27 H 0.9585(13) 0.5497(13) 0.0656(11) 0.018 Uiso 1 1 d R
C28 C 0.97685(10) 0.70363(10) 0.13042(9) 0.0217(2) Uani 1 1 d .
H28A H 0.9884(8) 0.7532(6) 0.0661(6) 0.032 Uiso 1 1 calc GR
H28B H 1.0576(9) 0.6833(2) 0.1534(7) 0.032 Uiso 1 1 calc GR
H28C H 0.9279(6) 0.7473(6) 0.1794(7) 0.032 Uiso 1 1 calc GR
C29 C 0.89708(11) 0.50787(10) 0.21689(8) 0.0212(2) Uani 1 1 d .
H29A H 0.8445(9) 0.5463(5) 0.2679(5) 0.032 Uiso 1 1 calc GR
H29B H 0.9795(8) 0.4923(7) 0.2392(4) 0.032 Uiso 1 1 calc GR
H29C H 0.8595(9) 0.4323(8) 0.2068(2) 0.032 Uiso 1 1 calc GR
C30 C 0.32870(10) 0.88672(9) 0.22865(8) 0.01813(19) Uani 1 1 d .
H30 H 0.3822(14) 0.9487(13) 0.2480(11) 0.022 Uiso 1 1 d R
C31 C 0.34629(14) 0.89152(12) 0.11504(9) 0.0301(3) Uani 1 1 d .
H31A H 0.4325(9) 0.8824(10) 0.0929(3) 0.045 Uiso 1 1 calc GR
H31B H 0.3171(10) 0.9667(9) 0.0860(3) 0.045 Uiso 1 1 calc GR
H31C H 0.3003(10) 0.8285(9) 0.0947(2) 0.045 Uiso 1 1 calc GR
C32 C 0.19460(11) 0.91454(11) 0.26587(11) 0.0277(3) Uani 1 1 d .
H32A H 0.1386(6) 0.8568(8) 0.2432(7) 0.042 Uiso 1 1 calc GR
H32B H 0.1731(4) 0.9968(9) 0.2384(7) 0.042 Uiso 1 1 calc GR
H32C H 0.1847(3) 0.9082(9) 0.3402(8) 0.042 Uiso 1 1 calc GR
C33 C 0.37012(11) 0.75322(11) 0.42071(9) 0.0229(2) Uani 1 1 d .
H33 H 0.2833(15) 0.7562(14) 0.4413(12) 0.027 Uiso 1 1 d R
C34 C 0.43083(15) 0.86493(12) 0.44695(10) 0.0334(3) Uani 1 1 d .
H34A H 0.5184(10) 0.8668(5) 0.4194(8) 0.050 Uiso 1 1 calc GR
H34B H 0.4249(10) 0.8638(5) 0.5200(8) 0.050 Uiso 1 1 calc GR
H34C H 0.3882(8) 0.9359(8) 0.4183(8) 0.050 Uiso 1 1 calc GR
C35 C 0.42481(17) 0.64225(13) 0.47530(11) 0.0393(4) Uani 1 1 d .
H35A H 0.3862(10) 0.5728(8) 0.4585(8) 0.059 Uiso 1 1 calc GR
H35B H 0.4104(10) 0.6456(6) 0.5459(8) 0.059 Uiso 1 1 calc GR
H35C H 0.5120(11) 0.6388(6) 0.4556(8) 0.059 Uiso 1 1 calc GR
Li Li 0.56310(18) 0.64189(17) 0.19108(16) 0.0207(4) Uani 1 1 d .

loop_
_atom_site_aniso_label
_atom_site_aniso_U_11
_atom_site_aniso_U_22
_atom_site_aniso_U_33
_atom_site_aniso_U_23
_atom_site_aniso_U_13
_atom_site_aniso_U_12
P1 0.01031(11) 0.01137(11) 0.01350(11) -0.00135(8) -0.00051(8) -0.00041(8)
P2 0.01063(11) 0.01242(12) 0.01830(12) -0.00254(9) -0.00114(9) 0.00059(8)
N1 0.0105(3) 0.0120(4) 0.0173(4) -0.0006(3) 0.0002(3) 0.0002(3)
C2 0.0103(4) 0.0121(4) 0.0155(4) -0.0012(3) -0.0014(3) -0.0005(3)
C3 0.0107(4) 0.0116(4) 0.0176(4) -0.0018(3) -0.0021(3) 0.0000(3)
C4 0.0116(4) 0.0152(4) 0.0175(4) -0.0033(3) -0.0002(3) 0.0000(3)
C5 0.0142(4) 0.0149(4) 0.0149(4) -0.0018(3) 0.0007(3) -0.0016(3)
C6 0.0149(4) 0.0131(4) 0.0148(4) 0.0000(3) -0.0002(3) 0.0000(3)
C7 0.0117(4) 0.0128(4) 0.0142(4) -0.0020(3) -0.0009(3) 0.0006(3)
C8 0.0117(4) 0.0122(4) 0.0134(4) -0.0011(3) -0.0008(3) 0.0000(3)
C9 0.0134(4) 0.0117(4) 0.0164(4) -0.0012(3) -0.0013(3) 0.0000(3)
C10 0.0127(4) 0.0118(4) 0.0171(4) -0.0023(3) -0.0014(3) 0.0009(3)
C11 0.0118(4) 0.0125(4) 0.0172(4) -0.0032(3) 0.0001(3) -0.0004(3)
C12 0.0117(4) 0.0115(4) 0.0152(4) -0.0019(3) -0.0006(3) -0.0008(3)
C13 0.0111(4) 0.0111(4) 0.0151(4) -0.0012(3) -0.0013(3) -0.0004(3)
C14 0.0151(4) 0.0120(4) 0.0155(4) -0.0018(3) 0.0002(3) -0.0020(3)
C15 0.0111(4) 0.0130(4) 0.0226(5) -0.0014(4) -0.0028(3) 0.0004(3)
C16 0.0189(5) 0.0183(5) 0.0178(5) -0.0013(4) 0.0050(4) -0.0022(4)
C17 0.0430(7) 0.0347(7) 0.0192(5) -0.0067(5) 0.0062(5) -0.0073(6)
C18 0.0172(5) 0.0395(7) 0.0403(7) 0.0093(6) 0.0001(5) -0.0065(5)
C19 0.0322(6) 0.0192(5) 0.0299(6) -0.0010(4) 0.0122(5) -0.0059(4)
C20 0.0148(4) 0.0125(4) 0.0206(5) -0.0013(3) 0.0005(4) 0.0024(3)
C21 0.0377(7) 0.0379(7) 0.0272(6) -0.0033(5) -0.0099(5) 0.0215(6)
C22 0.0218(5) 0.0139(5) 0.0469(8) -0.0078(5) 0.0086(5) -0.0021(4)
C23 0.0167(5) 0.0163(5) 0.0303(6) -0.0009(4) 0.0051(4) 0.0040(4)
C24 0.0149(4) 0.0123(4) 0.0161(4) -0.0011(3) -0.0023(3) -0.0016(3)
C25 0.0214(5) 0.0191(5) 0.0243(5) 0.0009(4) -0.0095(4) 0.0017(4)
C26 0.0239(5) 0.0196(5) 0.0174(5) -0.0007(4) 0.0032(4) -0.0018(4)
C27 0.0126(4) 0.0178(4) 0.0163(4) -0.0034(3) -0.0029(3) 0.0028(3)
C28 0.0151(4) 0.0246(5) 0.0263(5) -0.0026(4) -0.0068(4) -0.0025(4)
C29 0.0256(5) 0.0198(5) 0.0192(5) -0.0017(4) -0.0084(4) 0.0029(4)
C30 0.0185(5) 0.0130(4) 0.0232(5) -0.0019(4) -0.0039(4) 0.0003(3)
C31 0.0437(7) 0.0229(6) 0.0231(6) 0.0032(4) -0.0071(5) -0.0003(5)
C32 0.0201(5) 0.0179(5) 0.0453(7) -0.0047(5) -0.0046(5) 0.0067(4)
C33 0.0213(5) 0.0287(6) 0.0189(5) -0.0029(4) -0.0032(4) -0.0023(4)
C34 0.0489(8) 0.0282(6) 0.0263(6) -0.0103(5) -0.0106(6) -0.0009(6)
C35 0.0593(10) 0.0295(7) 0.0320(7) 0.0045(5) -0.0255(7) -0.0082(6)
Li 0.0158(8) 0.0164(9) 0.0293(10) -0.0057(7) 0.0042(7) -0.0009(6)

loop_
_atom_type_symbol
_atom_type_description
_atom_type_scat_dispersion_real
_atom_type_scat_dispersion_imag
_atom_type_scat_source
C C 0.0033 0.0016 'International Tables Vol C Tables 4.2.6.8 and 6.1.1.4'
H H 0.0000 0.0000 'International Tables Vol C Tables 4.2.6.8 and 6.1.1.4'
Li Li -0.0003 0.0001 'International Tables Vol C Tables 4.2.6.8 and 6.1.1.4'
N N 0.0061 0.0033 'International Tables Vol C Tables 4.2.6.8 and 6.1.1.4'
P P 0.1023 0.0942 'International Tables Vol C Tables 4.2.6.8 and 6.1.1.4'

loop_
_geom_angle_atom_site_label_1
_geom_angle_atom_site_label_2
_geom_angle_atom_site_label_3
_geom_angle
C14 P1 C24 102.68(6)
C14 P1 Li 97.87(6)
C24 P1 Li 118.28(6)
C27 P1 C14 103.35(5)
C27 P1 C24 105.50(5)
C27 P1 Li 125.11(7)
C15 P2 Li 94.61(7)
C30 P2 C15 101.18(6)
C30 P2 Li 119.96(6)
C33 P2 C15 104.44(5)
C33 P2 C30 104.93(6)
C33 P2 Li 126.37(7)
C2 N1 C13 103.99(8)
C2 N1 Li 120.22(9)
C13 N1 Li 119.35(9)
N1 C2 C3 127.86(9)
N1 C2 C7 112.88(8)
C3 C2 C7 119.26(9)
C2 C3 C15 122.05(9)
C4 C3 C2 117.66(9)
C4 C3 C15 120.24(9)
C3 C4 H4 117.5(8)
C3 C4 C5 123.81(9)
C5 C4 H4 118.7(8)
C4 C5 C16 119.20(9)
C6 C5 C4 118.04(9)
C6 C5 C16 122.76(10)
C5 C6 H6 120.8(8)
C5 C6 C7 119.84(10)
C7 C6 H6 119.4(8)
C2 C7 C8 105.22(8)
C6 C7 C2 121.30(9)
C6 C7 C8 133.38(9)
C9 C8 C7 133.59(9)
C9 C8 C13 121.18(9)
C13 C8 C7 105.20(9)
C8 C9 H9 120.5(8)
C8 C9 C10 120.17(9)
C10 C9 H9 119.3(8)
C9 C10 C11 117.78(9)
C9 C10 C20 119.63(9)
C11 C10 C20 122.58(9)
C10 C11 H11 119.6(8)
C12 C11 C10 123.88(9)
C12 C11 H11 116.5(8)
C11 C12 C13 117.49(9)
C11 C12 C14 120.58(9)
C13 C12 C14 121.89(9)
N1 C13 C8 112.65(9)
N1 C13 C12 127.91(9)
C12 C13 C8 119.37(9)
P1 C14 H14A 104.8(8)
P1 C14 H14B 110.1(8)
C12 C14 P1 114.58(8)
C12 C14 H14A 110.3(8)
C12 C14 H14B 109.9(8)
H14A C14 H14B 106.8(11)
P2 C15 H15A 107.8(8)
P2 C15 H15B 104.3(8)
C3 C15 P2 116.29(8)
C3 C15 H15A 110.4(8)
C3 C15 H15B 107.8(8)
H15A C15 H15B 110.0(12)
C5 C16 C18 109.98(10)
C17 C16 C5 109.65(10)
C17 C16 C18 108.72(11)
C19 C16 C5 112.29(9)
C19 C16 C17 109.70(10)
C19 C16 C18 106.40(10)
C16 C17 H17A 109.5
C16 C17 H17B 109.5
C16 C17 H17C 109.5
H17A C17 H17B 109.5
H17A C17 H17C 109.5
H17B C17 H17C 109.5
C16 C18 H18A 109.5
C16 C18 H18B 109.5
C16 C18 H18C 109.5
H18A C18 H18B 109.5
H18A C18 H18C 109.5
H18B C18 H18C 109.5
C16 C19 H19A 109.5
C16 C19 H19B 109.5
C16 C19 H19C 109.5
H19A C19 H19B 109.5
H19A C19 H19C 109.5
H19B C19 H19C 109.5
C10 C20 C22 109.71(9)
C21 C20 C10 109.09(9)
C21 C20 C22 109.30(11)
C21 C20 C23 107.88(10)
C23 C20 C10 113.09(9)
C23 C20 C22 107.69(9)
C20 C21 H21A 109.5
C20 C21 H21B 109.5
C20 C21 H21C 109.5
H21A C21 H21B 109.5
H21A C21 H21C 109.5
H21B C21 H21C 109.5
C20 C22 H22A 109.5
C20 C22 H22B 109.5
C20 C22 H22C 109.5
H22A C22 H22B 109.5
H22A C22 H22C 109.5
H22B C22 H22C 109.5
C20 C23 H23A 109.5
C20 C23 H23B 109.5
C20 C23 H23C 109.5
H23A C23 H23B 109.5
H23A C23 H23C 109.5
H23B C23 H23C 109.5
P1 C24 H24 105.1(8)
C25 C24 P1 108.24(7)
C25 C24 H24 107.4(8)
C25 C24 C26 111.00(9)
C26 C24 P1 115.41(8)
C26 C24 H24 109.3(8)
C24 C25 H25A 109.5
C24 C25 H25B 109.5
C24 C25 H25C 109.5
H25A C25 H25B 109.5
H25A C25 H25C 109.5
H25B C25 H25C 109.5
C24 C26 H26A 109.5
C24 C26 H26B 109.5
C24 C26 H26C 109.5
H26A C26 H26B 109.5
H26A C26 H26C 109.5
H26B C26 H26C 109.5
P1 C27 H27 108.0(8)
C28 C27 P1 111.17(8)
C28 C27 H27 107.8(8)
C28 C27 C29 110.22(9)
C29 C27 P1 109.78(7)
C29 C27 H27 109.9(8)
C27 C28 H28A 109.5
C27 C28 H28B 109.5
C27 C28 H28C 109.5
H28A C28 H28B 109.5
H28A C28 H28C 109.5
H28B C28 H28C 109.5
C27 C29 H29A 109.5
C27 C29 H29B 109.5
C27 C29 H29C 109.5
H29A C29 H29B 109.5
H29A C29 H29C 109.5
H29B C29 H29C 109.5
P2 C30 H30 104.5(9)
C31 C30 P2 109.55(8)
C31 C30 H30 107.9(9)
C31 C30 C32 110.94(10)
C32 C30 P2 115.50(8)
C32 C30 H30 108.0(9)
C30 C31 H31A 109.5
C30 C31 H31B 109.5
C30 C31 H31C 109.5
H31A C31 H31B 109.5
H31A C31 H31C 109.5
H31B C31 H31C 109.5
C30 C32 H32A 109.5
C30 C32 H32B 109.5
C30 C32 H32C 109.5
H32A C32 H32B 109.5
H32A C32 H32C 109.5
H32B C32 H32C 109.5
P2 C33 H33 108.0(10)
C34 C33 P2 111.13(9)
C34 C33 H33 109.0(9)
C35 C33 P2 109.77(10)
C35 C33 H33 108.8(10)
C35 C33 C34 110.02(11)
C33 C34 H34A 109.5
C33 C34 H34B 109.5
C33 C34 H34C 109.5
H34A C34 H34B 109.5
H34A C34 H34C 109.5
H34B C34 H34C 109.5
C33 C35 H35A 109.5
C33 C35 H35B 109.5
C33 C35 H35C 109.5
H35A C35 H35B 109.5
H35A C35 H35C 109.5
H35B C35 H35C 109.5
P1 Li P2 157.25(9)
N1 Li P1 99.71(9)
N1 Li P2 101.42(9)

loop_
_geom_bond_atom_site_label_1
_geom_bond_atom_site_label_2
_geom_bond_distance
P1 C14 1.8520(12)
P1 C24 1.8523(12)
P1 C27 1.8476(13)
P1 Li 2.466(2)
P2 C15 1.8541(12)
P2 C30 1.8538(13)
P2 C33 1.8465(15)
P2 Li 2.488(2)
N1 C2 1.3843(13)
N1 C13 1.3853(13)
N1 Li 1.907(2)
C2 C3 1.4116(14)
C2 C7 1.4182(15)
C3 C4 1.3854(14)
C3 C15 1.5069(15)
C4 H4 0.972(14)
C4 C5 1.4129(15)
C5 C6 1.3872(15)
C5 C16 1.5319(15)
C6 H6 0.971(14)
C6 C7 1.4006(14)
C7 C8 1.4367(14)
C8 C9 1.3928(14)
C8 C13 1.4220(14)
C9 H9 0.992(14)
C9 C10 1.3940(14)
C10 C11 1.4098(15)
C10 C20 1.5309(15)
C11 H11 0.983(14)
C11 C12 1.3916(14)
C12 C13 1.4108(14)
C12 C14 1.5055(15)
C14 H14A 0.977(14)
C14 H14B 0.984(14)
C15 H15A 0.969(14)
C15 H15B 0.983(15)
C16 C17 1.5228(18)
C16 C18 1.5503(19)
C16 C19 1.5194(18)
C17 H17A 1.036(11)
C17 H17B 1.036(11)
C17 H17C 1.036(11)
C18 H18A 1.051(11)
C18 H18B 1.051(11)
C18 H18C 1.051(11)
C19 H19A 0.998(10)
C19 H19B 0.998(10)
C19 H19C 0.998(10)
C20 C21 1.5285(18)
C20 C22 1.5373(16)
C20 C23 1.5305(16)
C21 H21A 0.977(11)
C21 H21B 0.977(11)
C21 H21C 0.977(11)
C22 H22A 0.999(10)
C22 H22B 0.999(10)
C22 H22C 0.999(10)
C23 H23A 0.993(9)
C23 H23B 0.993(9)
C23 H23C 0.993(9)
C24 H24 0.979(14)
C24 C25 1.5281(16)
C24 C26 1.5292(16)
C25 H25A 0.971(9)
C25 H25B 0.971(9)
C25 H25C 0.971(9)
C26 H26A 0.980(9)
C26 H26B 0.980(9)
C26 H26C 0.980(9)
C27 H27 0.994(14)
C27 C28 1.5266(16)
C27 C29 1.5317(16)
C28 H28A 0.979(9)
C28 H28B 0.979(9)
C28 H28C 0.979(9)
C29 H29A 0.984(9)
C29 H29B 0.984(9)
C29 H29C 0.984(9)
C30 H30 0.995(15)
C30 C31 1.5258(18)
C30 C32 1.5298(17)
C31 H31A 0.960(10)
C31 H31B 0.960(10)
C31 H31C 0.960(10)
C32 H32A 0.996(10)
C32 H32B 0.996(10)
C32 H32C 0.996(10)
C33 H33 0.956(16)
C33 C34 1.5307(19)
C33 C35 1.530(2)
C34 H34A 0.984(11)
C34 H34B 0.984(11)
C34 H34C 0.984(11)
C35 H35A 0.958(11)
C35 H35B 0.958(11)
C35 H35C 0.958(11)

loop_
_geom_torsion_atom_site_label_1
_geom_torsion_atom_site_label_2
_geom_torsion_atom_site_label_3
_geom_torsion_atom_site_label_4
_geom_torsion
N1 C2 C3 C4 176.44(9)
N1 C2 C3 C15 -0.82(16)
N1 C2 C7 C6 -175.71(9)
N1 C2 C7 C8 0.99(11)
C2 N1 C13 C8 -1.92(11)
C2 N1 C13 C12 174.88(10)
C2 C3 C4 C5 -0.11(15)
C2 C3 C15 P2 -60.37(12)
C2 C7 C8 C9 179.83(11)
C2 C7 C8 C13 -2.04(10)
C3 C2 C7 C6 3.59(14)
C3 C2 C7 C8 -179.70(9)
C3 C4 C5 C6 2.22(15)
C3 C4 C5 C16 -177.86(10)
C4 C3 C15 P2 122.44(10)
C4 C5 C6 C7 -1.39(15)
C4 C5 C16 C17 -69.69(13)
C4 C5 C16 C18 49.81(13)
C4 C5 C16 C19 168.09(10)
C5 C6 C7 C2 -1.46(15)
C5 C6 C7 C8 -177.08(10)
C6 C5 C16 C17 110.23(12)
C6 C5 C16 C18 -130.27(12)
C6 C5 C16 C19 -11.99(15)
C6 C7 C8 C9 -4.05(19)
C6 C7 C8 C13 174.09(11)
C7 C2 C3 C4 -2.75(14)
C7 C2 C3 C15 179.99(9)
C7 C8 C9 C10 176.74(10)
C7 C8 C13 N1 2.55(11)
C7 C8 C13 C12 -174.55(9)
C8 C9 C10 C11 -1.67(14)
C8 C9 C10 C20 177.35(9)
C9 C8 C13 N1 -179.03(9)
C9 C8 C13 C12 3.87(14)
C9 C10 C11 C12 1.90(15)
C9 C10 C20 C21 -64.69(13)
C9 C10 C20 C22 55.01(13)
C9 C10 C20 C23 175.26(9)
C10 C11 C12 C13 0.76(15)
C10 C11 C12 C14 -176.87(9)
C11 C10 C20 C21 114.29(12)
C11 C10 C20 C22 -126.01(11)
C11 C10 C20 C23 -5.77(14)
C11 C12 C13 N1 179.81(9)
C11 C12 C13 C8 -3.58(14)
C11 C12 C14 P1 -121.60(9)
C13 N1 C2 C3 -178.71(10)
C13 N1 C2 C7 0.52(11)
C13 C8 C9 C10 -1.15(15)
C13 C12 C14 P1 60.87(12)
C14 P1 C24 C25 75.87(8)
C14 P1 C24 C26 -49.17(9)
C14 P1 C27 C28 161.00(7)
C14 P1 C27 C29 -76.78(8)
C14 C12 C13 N1 -2.59(16)
C14 C12 C13 C8 174.02(9)
C15 P2 C30 C31 -73.92(9)
C15 P2 C30 C32 52.20(10)
C15 P2 C33 C34 -161.20(9)
C15 P2 C33 C35 76.86(10)
C15 C3 C4 C5 177.20(9)
C16 C5 C6 C7 178.70(9)
C20 C10 C11 C12 -177.09(9)
C24 P1 C14 C12 -173.63(7)
C24 P1 C27 C28 53.54(9)
C24 P1 C27 C29 175.76(7)
C27 P1 C14 C12 76.80(8)
C27 P1 C24 C25 -176.19(7)
C27 P1 C24 C26 58.77(9)
C30 P2 C15 C3 177.85(8)
C30 P2 C33 C34 -55.18(11)
C30 P2 C33 C35 -177.13(9)
C33 P2 C15 C3 -73.36(9)
C33 P2 C30 C31 177.66(8)
C33 P2 C30 C32 -56.21(10)
Li P1 C14 C12 -52.21(9)
Li P1 C24 C25 -30.41(10)
Li P1 C24 C26 -155.46(8)
Li P1 C27 C28 -89.20(10)
Li P1 C27 C29 33.02(10)
Li P2 C15 C3 56.07(10)
Li P2 C30 C31 28.11(11)
Li P2 C30 C32 154.24(9)
Li P2 C33 C34 91.78(12)
Li P2 C33 C35 -30.17(12)
Li N1 C2 C3 44.42(15)
Li N1 C2 C7 -136.35(11)
Li N1 C13 C8 135.41(11)
Li N1 C13 C12 -47.79(15)
